data_4510121
loop_
_publ_author_name
'Pan, Fangfang'
'Englert, Ulli'

_publ_section_title
;
 N-(6-Methyl-2-pyridyl)mesitylenesulfonamide: An Efficient Template for
 Polyiodides
;
_journal_issue 3
_journal_name_full 'Crystal Growth &amp; Design'
_journal_page_first 1057
_journal_paper_doi 10.1021/cg4015477
_journal_volume 14
_journal_year 2014
_chemical_formula_moiety 'C30 H37 N4 O4 S2, I7'
_chemical_formula_sum 'C30 H37 I7 N4 O4 S2'
_chemical_formula_weight 1470.06
_chemical_name_systematic
; 
 ? 
;
_space_group_IT_number 14
_symmetry_cell_setting monoclinic
_symmetry_space_group_name_Hall '-P 2ybc'
_symmetry_space_group_name_H-M 'P 1 21/c 1'
_atom_sites_solution_hydrogens geom
_atom_sites_solution_primary direct
_atom_sites_solution_secondary difmap
_audit_creation_method SHELXL-97
_cell_angle_alpha 90.00
_cell_angle_beta 110.101(6)
_cell_angle_gamma 90.00
_cell_formula_units_Z 2
_cell_length_a 14.7755(19)
_cell_length_b 5.8535(7)
_cell_length_c 26.013(3)
_cell_measurement_reflns_used 6181
_cell_measurement_temperature 100(2)
_cell_measurement_theta_max 27.1927
_cell_measurement_theta_min 2.5714
_cell_volume 2112.8(5)
_computing_cell_refinement SMART
_computing_data_collection 'SMART (Bruker, 2001)'
_computing_data_reduction 'SMART (Bruker, 1999)'
_computing_molecular_graphics 'PLATON (Spek, 2003)'
_computing_publication_material 'SHELXL-97 (Sheldrick, 2008)'
_computing_structure_refinement 'SHELXL-97 (Sheldrick, 2008)'
_computing_structure_solution 'SHELXS-97 (Sheldrick, 2008)'
_diffrn_ambient_temperature 100(2)
_diffrn_measured_fraction_theta_full 0.989
_diffrn_measured_fraction_theta_max 0.989
_diffrn_measurement_device_type 'CCD area detector'
_diffrn_measurement_method 'omega scans'
_diffrn_radiation_monochromator 'Multilayer optics'
_diffrn_radiation_source 'Incoatec microsource'
_diffrn_radiation_type MoK\a
_diffrn_radiation_wavelength 0.71073
_diffrn_reflns_av_R_equivalents 0.0382
_diffrn_reflns_av_sigmaI/netI 0.0296
_diffrn_reflns_limit_h_max 20
_diffrn_reflns_limit_h_min -20
_diffrn_reflns_limit_k_max 8
_diffrn_reflns_limit_k_min -8
_diffrn_reflns_limit_l_max 36
_diffrn_reflns_limit_l_min -36
_diffrn_reflns_number 30215
_diffrn_reflns_theta_full 30.00
_diffrn_reflns_theta_max 30.00
_diffrn_reflns_theta_min 1.80
_exptl_absorpt_coefficient_mu 5.277
_exptl_absorpt_correction_T_max 0.6775
_exptl_absorpt_correction_T_min 0.5470
_exptl_absorpt_correction_type multi-scan
_exptl_absorpt_process_details SADABS
_exptl_crystal_colour 'dark brown'
_exptl_crystal_density_diffrn 2.311
_exptl_crystal_density_method 'not measured'
_exptl_crystal_description Block
_exptl_crystal_F_000 1360
_exptl_crystal_size_max 0.13
_exptl_crystal_size_mid 0.11
_exptl_crystal_size_min 0.08
_refine_diff_density_max 1.577
_refine_diff_density_min -1.160
_refine_diff_density_rms 0.144
_refine_ls_extinction_method none
_refine_ls_goodness_of_fit_ref 1.129
_refine_ls_hydrogen_treatment mixed
_refine_ls_matrix_type full
_refine_ls_number_parameters 224
_refine_ls_number_reflns 6104
_refine_ls_number_restraints 0
_refine_ls_restrained_S_all 1.129
_refine_ls_R_factor_all 0.0457
_refine_ls_R_factor_gt 0.0360
_refine_ls_shift/su_max 0.002
_refine_ls_shift/su_mean 0.000
_refine_ls_structure_factor_coef Fsqd
_refine_ls_weighting_details 'calc w=1/[\s^2^(Fo^2^)+(0.0243P)^2^+5.8880P] where P=(Fo^2^+2Fc^2^)/3'
_refine_ls_weighting_scheme calc
_refine_ls_wR_factor_gt 0.0740
_refine_ls_wR_factor_ref 0.0779
_reflns_number_gt 5187
_reflns_number_total 6104
_reflns_threshold_expression >2sigma(I)
_cod_data_source_file cg4015477_si_001.cif
_cod_data_source_block 7
_cod_depositor_comments
;
The following automatic conversions were performed:

'_symmetry_cell_setting' value 'Monoclinic' changed to 'monoclinic'
according to
/usr/data/users/saulius/crontab/automatic-downloads/current/ACS/lib/dictionaries/cif_core.dic
dictionary named 'cif_core.dic' version 2.4.2 from
2011-04-26.

'_exptl_absorpt_correction_type' value 'Multi-scan'
changed to 'multi-scan' according to
/usr/data/users/saulius/crontab/automatic-downloads/current/ACS/lib/dictionaries/cif_core.dic
dictionary named 'cif_core.dic' version 2.4.2 from 2011-04-26.

Automatic conversion script
Id: cif_fix_values 2281 2013-09-26 08:29:07Z andrius 
;
_cod_original_cell_volume 2112.8(4)
_cod_original_sg_symbol_H-M P21/c
_cod_database_code 4510121

loop_
_symmetry_equiv_pos_as_xyz
'x, y, z'
'-x, y+1/2, -z+1/2'
'-x, -y, -z'
'x, -y-1/2, z-1/2'

loop_
_atom_site_label
_atom_site_type_symbol
_atom_site_fract_x
_atom_site_fract_y
_atom_site_fract_z
_atom_site_U_iso_or_equiv
_atom_site_adp_type
_atom_site_occupancy
_atom_site_symmetry_multiplicity
_atom_site_calc_flag
_atom_site_refinement_flags
_atom_site_disorder_assembly
_atom_site_disorder_group
I1 I 1.0000 1.0000 0.0000 0.02962(10) Uani 1 2 d S . .
I2 I 1.17402(2) 1.05879(6) 0.094706(13) 0.03651(9) Uani 1 1 d . . .
I3 I 1.10123(2) 0.68751(5) 0.163426(12) 0.03010(8) Uani 1 1 d . . .
I4 I 1.04665(2) 0.36287(6) 0.223162(12) 0.03446(8) Uani 1 1 d . . .
S1 S 0.56795(7) -0.29342(16) 0.08126(4) 0.01857(18) Uani 1 1 d . . .
O1 O 0.6310(2) -0.4809(5) 0.08402(12) 0.0322(7) Uani 1 1 d . . .
O2 O 0.4659(2) -0.3346(5) 0.05524(12) 0.0276(6) Uani 1 1 d . . .
N1 N 0.6916(2) 0.1761(6) 0.02748(14) 0.0235(7) Uani 1 1 d . . .
H1N H 0.641(4) 0.200(9) 0.002(2) 0.028 Uiso 1 1 d . . .
N2 N 0.5911(2) -0.0845(6) 0.04636(13) 0.0206(7) Uani 1 1 d . . .
H2N H 0.548(6) -0.013(16) 0.018(4) 0.025 Uiso 0.50 1 d P A -1
C1 C 0.6821(3) 0.0026(8) 0.05990(16) 0.0246(8) Uani 1 1 d . . .
C2 C 0.7742(3) 0.2944(9) 0.03525(17) 0.0285(9) Uani 1 1 d . . .
C3 C 0.8547(3) 0.2364(10) 0.07879(18) 0.0368(11) Uani 1 1 d . . .
H3 H 0.9130 0.3196 0.0862 0.044 Uiso 1 1 calc R . .
C4 C 0.8493(3) 0.0538(11) 0.11187(19) 0.0399(13) Uani 1 1 d . . .
H4 H 0.9055 0.0087 0.1411 0.048 Uiso 1 1 calc R . .
C5 C 0.7648(3) -0.0625(9) 0.10315(17) 0.0314(10) Uani 1 1 d . . .
H5 H 0.7624 -0.1862 0.1263 0.038 Uiso 1 1 calc R . .
C6 C 0.7698(4) 0.4824(9) -0.0042(2) 0.0372(11) Uani 1 1 d . . .
H6A H 0.7156 0.5835 -0.0067 0.056 Uiso 1 1 calc R . .
H6B H 0.7611 0.4175 -0.0403 0.056 Uiso 1 1 calc R . .
H6C H 0.8300 0.5700 0.0086 0.056 Uiso 1 1 calc R . .
C7 C 0.5876(3) -0.1880(7) 0.14828(15) 0.0179(7) Uani 1 1 d . . .
C8 C 0.5309(3) 0.0005(7) 0.15306(16) 0.0202(7) Uani 1 1 d . . .
C9 C 0.5460(3) 0.0844(7) 0.20525(17) 0.0244(8) Uani 1 1 d . . .
H9 H 0.5089 0.2112 0.2092 0.029 Uiso 1 1 calc R . .
C10 C 0.6133(3) -0.0093(7) 0.25206(16) 0.0219(8) Uani 1 1 d . . .
C11 C 0.6657(3) -0.1969(7) 0.24580(16) 0.0225(8) Uani 1 1 d . . .
H11 H 0.7114 -0.2625 0.2776 0.027 Uiso 1 1 calc R . .
C12 C 0.6544(3) -0.2942(7) 0.19491(16) 0.0211(8) Uani 1 1 d . . .
C13 C 0.4555(3) 0.1159(8) 0.10609(17) 0.0276(9) Uani 1 1 d . . .
H13A H 0.4303 0.2492 0.1196 0.041 Uiso 1 1 calc R . .
H13B H 0.4028 0.0086 0.0890 0.041 Uiso 1 1 calc R . .
H13C H 0.4841 0.1650 0.0791 0.041 Uiso 1 1 calc R . .
C14 C 0.6278(3) 0.0923(8) 0.30765(18) 0.0307(10) Uani 1 1 d . . .
H14A H 0.6585 0.2424 0.3104 0.046 Uiso 1 1 calc R . .
H14B H 0.6690 -0.0087 0.3361 0.046 Uiso 1 1 calc R . .
H14C H 0.5652 0.1092 0.3125 0.046 Uiso 1 1 calc R . .
C15 C 0.7153(3) -0.5023(7) 0.19546(17) 0.0260(9) Uani 1 1 d . . .
H15A H 0.7530 -0.5423 0.2334 0.039 Uiso 1 1 calc R . .
H15B H 0.7589 -0.4689 0.1753 0.039 Uiso 1 1 calc R . .
H15C H 0.6733 -0.6306 0.1780 0.039 Uiso 1 1 calc R . .

loop_
_atom_site_aniso_label
_atom_site_aniso_U_11
_atom_site_aniso_U_22
_atom_site_aniso_U_33
_atom_site_aniso_U_23
_atom_site_aniso_U_13
_atom_site_aniso_U_12
I1 0.0281(2) 0.0285(2) 0.0309(2) -0.00035(16) 0.00837(16) 0.00143(16)
I2 0.03437(16) 0.03270(17) 0.03269(16) 0.00382(12) -0.00102(12) -0.00621(13)
I3 0.02758(14) 0.02729(15) 0.02691(14) -0.00658(11) -0.00156(11) 0.00538(11)
I4 0.03268(16) 0.04222(18) 0.02563(15) -0.00154(12) 0.00634(12) 0.00458(13)
S1 0.0187(4) 0.0168(4) 0.0170(4) 0.0002(3) 0.0021(3) 0.0012(3)
O1 0.0394(18) 0.0265(16) 0.0219(15) -0.0055(12) -0.0009(13) 0.0167(14)
O2 0.0222(14) 0.0226(15) 0.0284(15) 0.0010(12) -0.0034(12) -0.0035(12)
N1 0.0188(16) 0.033(2) 0.0186(16) -0.0070(14) 0.0056(13) -0.0022(14)
N2 0.0190(15) 0.0249(17) 0.0171(15) 0.0049(13) 0.0052(13) 0.0043(13)
C1 0.0199(18) 0.038(2) 0.0169(18) -0.0030(16) 0.0069(15) 0.0048(17)
C2 0.023(2) 0.046(3) 0.0188(19) -0.0083(18) 0.0095(16) -0.0044(18)
C3 0.020(2) 0.066(4) 0.026(2) -0.007(2) 0.0097(17) -0.007(2)
C4 0.020(2) 0.075(4) 0.024(2) -0.001(2) 0.0067(17) 0.007(2)
C5 0.0180(19) 0.053(3) 0.021(2) 0.0052(19) 0.0041(16) 0.0057(19)
C6 0.031(2) 0.047(3) 0.034(2) -0.003(2) 0.011(2) -0.010(2)
C7 0.0144(16) 0.0202(18) 0.0188(17) -0.0009(14) 0.0053(14) -0.0014(14)
C8 0.0189(17) 0.0199(18) 0.0228(18) 0.0057(15) 0.0084(15) 0.0002(14)
C9 0.0232(19) 0.025(2) 0.029(2) -0.0015(16) 0.0134(17) 0.0006(16)
C10 0.0234(19) 0.0212(19) 0.0225(19) -0.0026(15) 0.0096(16) -0.0045(15)
C11 0.0203(18) 0.025(2) 0.0183(18) 0.0029(15) 0.0020(15) -0.0043(15)
C12 0.0206(18) 0.0203(19) 0.0212(18) 0.0008(15) 0.0058(15) -0.0022(15)
C13 0.030(2) 0.029(2) 0.023(2) 0.0019(17) 0.0072(17) 0.0122(18)
C14 0.034(2) 0.034(2) 0.026(2) -0.0034(18) 0.0131(18) -0.0069(19)
C15 0.025(2) 0.023(2) 0.023(2) 0.0046(16) -0.0004(16) 0.0085(16)

loop_
_atom_type_symbol
_atom_type_description
_atom_type_scat_dispersion_real
_atom_type_scat_dispersion_imag
_atom_type_scat_source
C C 0.0033 0.0016 'International Tables Vol C Tables 4.2.6.8 and 6.1.1.4'
H H 0.0000 0.0000 'International Tables Vol C Tables 4.2.6.8 and 6.1.1.4'
I I -0.4742 1.8119 'International Tables Vol C Tables 4.2.6.8 and 6.1.1.4'
N N 0.0061 0.0033 'International Tables Vol C Tables 4.2.6.8 and 6.1.1.4'
O O 0.0106 0.0060 'International Tables Vol C Tables 4.2.6.8 and 6.1.1.4'
S S 0.1246 0.1234 'International Tables Vol C Tables 4.2.6.8 and 6.1.1.4'

loop_
_geom_angle_atom_site_label_1
_geom_angle_atom_site_label_2
_geom_angle_atom_site_label_3
_geom_angle
_geom_angle_site_symmetry_1
I2 I1 I2 180.0 3_775
O1 S1 O2 117.00(19) .
O1 S1 N2 110.35(19) .
O2 S1 N2 104.43(17) .
O1 S1 C7 109.55(18) .
O2 S1 C7 108.03(18) .
N2 S1 C7 106.95(18) .
C2 N1 C1 124.6(4) .
C2 N1 H1N 123(4) .
C1 N1 H1N 112(4) .
C1 N2 S1 120.9(3) .
C1 N2 H2N 113(6) .
S1 N2 H2N 126(6) .
N1 C1 N2 114.9(4) .
N1 C1 C5 117.1(4) .
N2 C1 C5 128.0(4) .
N1 C2 C3 118.4(4) .
N1 C2 C6 116.8(4) .
C3 C2 C6 124.8(4) .
C2 C3 C4 118.9(4) .
C2 C3 H3 120.6 .
C4 C3 H3 120.6 .
C5 C4 C3 121.4(4) .
C5 C4 H4 119.3 .
C3 C4 H4 119.3 .
C4 C5 C1 119.4(5) .
C4 C5 H5 120.3 .
C1 C5 H5 120.3 .
C2 C6 H6A 109.5 .
C2 C6 H6B 109.5 .
H6A C6 H6B 109.5 .
C2 C6 H6C 109.5 .
H6A C6 H6C 109.5 .
H6B C6 H6C 109.5 .
C8 C7 C12 121.7(3) .
C8 C7 S1 117.0(3) .
C12 C7 S1 121.2(3) .
C9 C8 C7 117.4(4) .
C9 C8 C13 117.5(4) .
C7 C8 C13 125.1(4) .
C8 C9 C10 122.9(4) .
C8 C9 H9 118.6 .
C10 C9 H9 118.6 .
C11 C10 C9 118.0(4) .
C11 C10 C14 121.6(4) .
C9 C10 C14 120.4(4) .
C10 C11 C12 123.0(4) .
C10 C11 H11 118.5 .
C12 C11 H11 118.5 .
C11 C12 C7 117.0(4) .
C11 C12 C15 116.3(3) .
C7 C12 C15 126.8(4) .
C8 C13 H13A 109.5 .
C8 C13 H13B 109.5 .
H13A C13 H13B 109.5 .
C8 C13 H13C 109.5 .
H13A C13 H13C 109.5 .
H13B C13 H13C 109.5 .
C10 C14 H14A 109.5 .
C10 C14 H14B 109.5 .
H14A C14 H14B 109.5 .
C10 C14 H14C 109.5 .
H14A C14 H14C 109.5 .
H14B C14 H14C 109.5 .
C12 C15 H15A 109.5 .
C12 C15 H15B 109.5 .
H15A C15 H15B 109.5 .
C12 C15 H15C 109.5 .
H15A C15 H15C 109.5 .
H15B C15 H15C 109.5 .

loop_
_geom_bond_atom_site_label_1
_geom_bond_atom_site_label_2
_geom_bond_distance
_geom_bond_site_symmetry_2
I1 I2 2.9060(4) 3_775
I1 I2 2.9061(5) .
I3 I4 2.7454(5) .
S1 O1 1.425(3) .
S1 O2 1.446(3) .
S1 N2 1.628(3) .
S1 C7 1.777(4) .
N1 C2 1.357(5) .
N1 C1 1.357(6) .
N1 H1N 0.82(5) .
N2 C1 1.367(5) .
N2 H2N 0.89(9) .
C1 C5 1.400(6) .
C2 C3 1.373(6) .
C2 C6 1.490(7) .
C3 C4 1.391(8) .
C3 H3 0.9500 .
C4 C5 1.371(7) .
C4 H4 0.9500 .
C5 H5 0.9500 .
C6 H6A 0.9800 .
C6 H6B 0.9800 .
C6 H6C 0.9800 .
C7 C8 1.417(5) .
C7 C12 1.417(5) .
C8 C9 1.388(6) .
C8 C13 1.501(5) .
C9 C10 1.392(6) .
C9 H9 0.9500 .
C10 C11 1.385(6) .
C10 C14 1.509(6) .
C11 C12 1.397(5) .
C11 H11 0.9500 .
C12 C15 1.512(6) .
C13 H13A 0.9800 .
C13 H13B 0.9800 .
C13 H13C 0.9800 .
C14 H14A 0.9800 .
C14 H14B 0.9800 .
C14 H14C 0.9800 .
C15 H15A 0.9800 .
C15 H15B 0.9800 .
C15 H15C 0.9800 .

loop_
_geom_torsion_atom_site_label_1
_geom_torsion_atom_site_label_2
_geom_torsion_atom_site_label_3
_geom_torsion_atom_site_label_4
_geom_torsion
O1 S1 N2 C1 -54.0(4)
O2 S1 N2 C1 179.4(3)
C7 S1 N2 C1 65.0(3)
C2 N1 C1 N2 176.6(4)
C2 N1 C1 C5 -2.3(6)
S1 N2 C1 N1 179.9(3)
S1 N2 C1 C5 -1.3(6)
C1 N1 C2 C3 0.1(6)
C1 N1 C2 C6 -178.8(4)
N1 C2 C3 C4 2.4(7)
C6 C2 C3 C4 -178.8(5)
C2 C3 C4 C5 -2.6(7)
C3 C4 C5 C1 0.4(7)
N1 C1 C5 C4 2.0(6)
N2 C1 C5 C4 -176.7(4)
O1 S1 C7 C8 179.7(3)
O2 S1 C7 C8 -51.9(3)
N2 S1 C7 C8 60.1(3)
O1 S1 C7 C12 -2.8(4)
O2 S1 C7 C12 125.7(3)
N2 S1 C7 C12 -122.4(3)
C12 C7 C8 C9 2.7(6)
S1 C7 C8 C9 -179.8(3)
C12 C7 C8 C13 -177.1(4)
S1 C7 C8 C13 0.5(5)
C7 C8 C9 C10 -0.3(6)
C13 C8 C9 C10 179.4(4)
C8 C9 C10 C11 -1.2(6)
C8 C9 C10 C14 178.9(4)
C9 C10 C11 C12 0.5(6)
C14 C10 C11 C12 -179.6(4)
C10 C11 C12 C7 1.8(6)
C10 C11 C12 C15 -178.4(4)
C8 C7 C12 C11 -3.4(6)
S1 C7 C12 C11 179.2(3)
C8 C7 C12 C15 176.9(4)
S1 C7 C12 C15 -0.6(6)
